data_4025200
loop_
_publ_author_name
'  Thunwadee Ritthiwigrom '
'  Anthony C. Willis '
'  Stephen G. Pyne '

_publ_contact_author_address
;
Research School of Chemistry,
The Australian National University,
Canberra, A. C. T. 0200, Australia
;
_publ_contact_author_email ' willis@rsc.anu.edu.au '
_publ_contact_author_fax ' 61 2 6125 0750 '
_publ_contact_author_name ' Anthony C. Willis '
_publ_contact_author_phone ' 61 2 6125 4109 '
_publ_section_title
;
 Total Synthesis of Uniflorine A, Casuarine, Australine, 3-epi-Australine,
 and 3,7-Di-epi-australine from a Common Precursor
;
_journal_name_full 'Journal of Organic Chemistry'
_journal_page_first 815
_journal_page_last 824
_journal_paper_doi 10.1021/jo902355p
_journal_volume 75
_journal_year 2010
_chemical_absolute_configuration ad
_chemical_compound_source ' from U Wollongong '
_chemical_formula_moiety 'C28 H39 N O4 Si'
_chemical_formula_sum 'C28 H39 N O4 Si'
_chemical_formula_weight 481.71
_space_group_IT_number 77
_symmetry_cell_setting tetragonal
_symmetry_space_group_name_Hall 'P 4c'
_symmetry_space_group_name_H-M 'P 42'
_atom_sites_solution_hydrogens geom
_atom_sites_solution_primary direct
_audit_creation_date 09-03-04
_audit_creation_method CRYSTALS_ver_12.85
_audit_update_record
;
2009-03-04 - Report on C28 H39 N O4 Si
             by Anthony C. Willis
             for Thunwadee Ritthiwigrom and Steve Pyne

2009-03-04 - passes checkcif tests with few warnings  
;
_cell_angle_alpha 90
_cell_angle_beta 90
_cell_angle_gamma 90
_cell_formula_units_Z 4
_cell_length_a 19.2693(6)
_cell_length_b 19.2693(6)
_cell_length_c 7.4979(1)
_cell_measurement_reflns_used 46292
_cell_measurement_temperature 200
_cell_measurement_theta_max 25
_cell_measurement_theta_min 2.6
_cell_volume 2784.01(13)
_computing_cell_refinement 'DENZO/SCALEPACK (Otwinowski & Minor, 1997)'
_computing_data_collection 'COLLECT (Nonius, 1997-2001).'
_computing_data_reduction 'DENZO/SCALEPACK (Otwinowski & Minor, 1997)'
_computing_molecular_graphics
; 
ORTEP-II (Johnson 1976) in teXsan (MSC, 1992-1997)
;
_computing_publication_material 'CRYSTALS (Betteridge et al., 2003)'
_computing_structure_refinement 'CRYSTALS (Betteridge et al., 2003)'
_computing_structure_solution 'SIR92 (Altomare et al., 1994)'
_diffrn_ambient_temperature 200
_diffrn_measured_fraction_theta_full 0.997
_diffrn_measured_fraction_theta_max 0.997
_diffrn_measurement_device 'Nonius KappaCCD'
_diffrn_measurement_device_type Area
_diffrn_measurement_method ' \f and \w scans with CCD '
_diffrn_radiation_monochromator graphite
_diffrn_radiation_type 'Mo K\a'
_diffrn_radiation_wavelength 0.71073
_diffrn_reflns_av_R_equivalents 0.055
_diffrn_reflns_limit_h_max 22
_diffrn_reflns_limit_h_min -20
_diffrn_reflns_limit_k_max 22
_diffrn_reflns_limit_k_min -22
_diffrn_reflns_limit_l_max 8
_diffrn_reflns_limit_l_min -8
_diffrn_reflns_number 28502
_diffrn_reflns_theta_full 25.025
_diffrn_reflns_theta_max 25.025
_diffrn_reflns_theta_min 2.915
_diffrn_standards_number 0
_exptl_absorpt_coefficient_mu 0.116
_exptl_absorpt_correction_T_max 0.988
_exptl_absorpt_correction_T_min 0.968
_exptl_absorpt_correction_type integration
_exptl_absorpt_process_details
;
via Gaussian method (Coppens, 1970) implemented in maXus (2000)
;
_exptl_crystal_colour colourless
_exptl_crystal_density_diffrn 1.149
_exptl_crystal_density_method 'not measured'
_exptl_crystal_description needle
_exptl_crystal_F_000 1040
_exptl_crystal_size_max 0.41
_exptl_crystal_size_mid 0.14
_exptl_crystal_size_min 0.12
_refine_diff_density_max 0.18
_refine_diff_density_min -0.21
_refine_ls_abs_structure_details 'Flack (1983), 2214 Friedel-pairs'
_refine_ls_abs_structure_Flack 0.00(11)
_refine_ls_extinction_method None
_refine_ls_goodness_of_fit_ref 0.8724
_refine_ls_hydrogen_treatment constr
_refine_ls_matrix_type full
_refine_ls_number_parameters 308
_refine_ls_number_reflns 4859
_refine_ls_number_restraints 1
_refine_ls_R_factor_all 0.0506
_refine_ls_R_factor_gt 0.0350
_refine_ls_shift/su_max 0.000308
_refine_ls_structure_factor_coef Fsqd
_refine_ls_weighting_details
;
 Method= Modified Sheldrick 
 w=1/[\s^2^(F^2^) + ( 0.03P)^2^ + 0.00P] 
 ,where P=(max(Fo^2^,0) + 2Fc^2^)/3 
;
_refine_ls_weighting_scheme calc
_refine_ls_wR_factor_all 0.0777
_refine_ls_wR_factor_gt 0.0732
_refine_ls_wR_factor_ref 0.0777
_reflns_limit_h_max 16
_reflns_limit_h_min -15
_reflns_limit_k_max 22
_reflns_limit_k_min 0
_reflns_limit_l_max 8
_reflns_limit_l_min -8
_reflns_number_gt 3762
_reflns_number_total 4859
_reflns_threshold_expression I>2.0\s(I)
_oxford_diffrn_Wilson_B_factor 3.66
_oxford_diffrn_Wilson_scale 2.88
_oxford_refine_ls_r_factor_ref 0.0506
_oxford_refine_ls_scale 0.6138(9)
_oxford_reflns_number_all 4859
_oxford_reflns_threshold_expression_ref I>-10.0\s(I)
_oxford_structure_analysis_title '3041200 wol0901'
_cod_data_source_file jo902355p_si_002.cif
_cod_data_source_block wol0901
_cod_depositor_comments
;
The following automatic conversions were performed:

'_symmetry_cell_setting' value 'Tetragonal' changed to 'tetragonal'
according to the built-in table from CIF Core dictionary named
'cif_core.dic' version 2.4.1 from 2010-06-29.

Automatic conversion script
Id: cif_fix_values 1646 2011-03-28 12:23:43Z adriana 
;
_cod_original_sg_symbol_H-M 'P 42 '
_cod_database_code 4025200

loop_
_symmetry_equiv_pos_as_xyz
x,y,z
-y,x,z+1/2
-x,-y,z
y,-x,z+1/2

loop_
_atom_site_label
_atom_site_type_symbol
_atom_site_fract_x
_atom_site_fract_y
_atom_site_fract_z
_atom_site_U_iso_or_equiv
_atom_site_occupancy
_atom_site_adp_type
_atom_site_refinement_flags_posn
_atom_site_refinement_flags_adp
_atom_site_refinement_flags_occupancy
_atom_site_disorder_assembly
_atom_site_disorder_group
_oxford_atom_site_special_shape
_atom_site_attached_hydrogens
N1 N 0.34441(8) 0.35824(8) 0.6136(2) 0.0394 1.0000 Uani . . . . . . .
C2 C 0.34523(11) 0.43472(10) 0.6177(3) 0.0527 1.0000 Uani . . . . . . .
C3 C 0.41979(11) 0.45300(12) 0.5966(3) 0.0504 1.0000 Uani . . . . . . .
O4 O 0.46678(8) 0.41265(9) 0.7056(2) 0.0559 1.0000 Uani . . . . . . .
C5 C 0.45513(11) 0.39355(12) 0.5221(3) 0.0461 1.0000 Uani . . . . . . .
C6 C 0.40285(10) 0.33650(11) 0.4994(3) 0.0400 1.0000 Uani . . . . . . .
C7 C 0.37320(10) 0.33108(11) 0.3099(3) 0.0379 1.0000 Uani . . . . . . .
C8 C 0.29660(10) 0.31499(10) 0.3358(2) 0.0354 1.0000 Uani . . . . . . .
C9 C 0.28142(10) 0.32775(10) 0.5353(3) 0.0385 1.0000 Uani . . . . . . .
O10 O 0.41030(7) 0.27835(8) 0.21600(19) 0.0470 1.0000 Uani . . . . . . .
C11 C 0.39100(12) 0.27338(12) 0.0309(3) 0.0485 1.0000 Uani . . . . . . .
C12 C 0.40341(11) 0.20041(12) -0.0308(3) 0.0440 1.0000 Uani . . . . . . .
C13 C 0.36744(12) 0.14597(13) 0.0451(3) 0.0588 1.0000 Uani . . . . . . .
C14 C 0.37654(14) 0.07865(15) -0.0116(4) 0.0697 1.0000 Uani . . . . . . .
C15 C 0.42272(15) 0.06455(15) -0.1492(4) 0.0718 1.0000 Uani . . . . . . .
C16 C 0.45914(14) 0.11802(15) -0.2237(3) 0.0689 1.0000 Uani . . . . . . .
C17 C 0.45013(12) 0.18547(13) -0.1658(3) 0.0538 1.0000 Uani . . . . . . .
O18 O 0.25697(7) 0.35734(7) 0.21810(19) 0.0418 1.0000 Uani . . . . . . .
C19 C 0.18757(11) 0.33400(12) 0.1980(3) 0.0505 1.0000 Uani . . . . . . .
C20 C 0.15218(10) 0.37271(11) 0.0498(3) 0.0411 1.0000 Uani . . . . . . .
C21 C 0.18741(12) 0.41722(13) -0.0625(3) 0.0545 1.0000 Uani . . . . . . .
C22 C 0.15274(14) 0.45150(14) -0.1969(3) 0.0646 1.0000 Uani . . . . . . .
C23 C 0.08327(14) 0.44220(15) -0.2206(3) 0.0715 1.0000 Uani . . . . . . .
C24 C 0.04754(14) 0.39810(16) -0.1097(4) 0.0722 1.0000 Uani . . . . . . .
C25 C 0.08171(12) 0.36358(12) 0.0252(3) 0.0557 1.0000 Uani . . . . . . .
C26 C 0.26519(11) 0.26182(11) 0.6365(3) 0.0515 1.0000 Uani . . . . . . .
O27 O 0.20426(7) 0.23077(8) 0.56239(19) 0.0503 1.0000 Uani . . . . . . .
Si28 Si 0.17449(3) 0.15569(3) 0.63181(10) 0.0421 1.0000 Uani . . . . . . .
C29 C 0.23319(14) 0.08538(15) 0.5579(4) 0.0865 1.0000 Uani . . . . . . .
C30 C 0.16906(16) 0.15641(15) 0.8793(3) 0.0759 1.0000 Uani . . . . . . .
C31 C 0.08591(11) 0.14838(11) 0.5311(3) 0.0511 1.0000 Uani . . . . . . .
C32 C 0.09274(16) 0.14908(17) 0.3260(3) 0.0856 1.0000 Uani . . . . . . .
C33 C 0.05046(13) 0.08144(13) 0.5853(4) 0.0741 1.0000 Uani . . . . . . .
C34 C 0.04250(13) 0.21035(15) 0.5878(5) 0.0999 1.0000 Uani . . . . . . .
H21 H 0.3255 0.4513 0.7291 0.0648 1.0000 Uiso R . . . . . .
H22 H 0.3180 0.4547 0.5204 0.0652 1.0000 Uiso R . . . . . .
H31 H 0.4346 0.5014 0.5729 0.0618 1.0000 Uiso R . . . . . .
H51 H 0.4950 0.3979 0.4408 0.0547 1.0000 Uiso R . . . . . .
H61 H 0.4204 0.2906 0.5378 0.0485 1.0000 Uiso R . . . . . .
H71 H 0.3770 0.3760 0.2491 0.0445 1.0000 Uiso R . . . . . .
H81 H 0.2890 0.2650 0.3094 0.0421 1.0000 Uiso R . . . . . .
H91 H 0.2427 0.3611 0.5441 0.0449 1.0000 Uiso R . . . . . .
H111 H 0.4181 0.3072 -0.0383 0.0589 1.0000 Uiso R . . . . . .
H112 H 0.3409 0.2834 0.0185 0.0569 1.0000 Uiso R . . . . . .
H131 H 0.3359 0.1552 0.1325 0.0719 1.0000 Uiso R . . . . . .
H141 H 0.3502 0.0412 0.0443 0.0839 1.0000 Uiso R . . . . . .
H151 H 0.4282 0.0168 -0.1872 0.0853 1.0000 Uiso R . . . . . .
H161 H 0.4919 0.1098 -0.3158 0.0825 1.0000 Uiso R . . . . . .
H171 H 0.4749 0.2227 -0.2196 0.0650 1.0000 Uiso R . . . . . .
H191 H 0.1620 0.3397 0.3122 0.0605 1.0000 Uiso R . . . . . .
H192 H 0.1895 0.2834 0.1706 0.0621 1.0000 Uiso R . . . . . .
H211 H 0.2369 0.4233 -0.0458 0.0661 1.0000 Uiso R . . . . . .
H221 H 0.1782 0.4815 -0.2712 0.0796 1.0000 Uiso R . . . . . .
H231 H 0.0603 0.4660 -0.3112 0.0864 1.0000 Uiso R . . . . . .
H241 H -0.0004 0.3910 -0.1248 0.0857 1.0000 Uiso R . . . . . .
H251 H 0.0561 0.3324 0.1016 0.0674 1.0000 Uiso R . . . . . .
H261 H 0.2590 0.2728 0.7643 0.0628 1.0000 Uiso R . . . . . .
H262 H 0.3050 0.2297 0.6247 0.0613 1.0000 Uiso R . . . . . .
H291 H 0.2139 0.0399 0.5883 0.1290 1.0000 Uiso R . . . . . .
H292 H 0.2795 0.0914 0.6095 0.1287 1.0000 Uiso R . . . . . .
H293 H 0.2364 0.0884 0.4266 0.1278 1.0000 Uiso R . . . . . .
H301 H 0.1459 0.1149 0.9224 0.1126 1.0000 Uiso R . . . . . .
H302 H 0.2154 0.1584 0.9286 0.1135 1.0000 Uiso R . . . . . .
H303 H 0.1435 0.1980 0.9147 0.1134 1.0000 Uiso R . . . . . .
H321 H 0.0459 0.1454 0.2744 0.1254 1.0000 Uiso R . . . . . .
H322 H 0.1140 0.1925 0.2900 0.1259 1.0000 Uiso R . . . . . .
H323 H 0.1215 0.1087 0.2928 0.1275 1.0000 Uiso R . . . . . .
H331 H 0.0041 0.0778 0.5343 0.1092 1.0000 Uiso R . . . . . .
H332 H 0.0470 0.0789 0.7144 0.1092 1.0000 Uiso R . . . . . .
H333 H 0.0778 0.0426 0.5432 0.1083 1.0000 Uiso R . . . . . .
H341 H -0.0035 0.2074 0.5349 0.1460 1.0000 Uiso R . . . . . .
H342 H 0.0393 0.2102 0.7154 0.1461 1.0000 Uiso R . . . . . .
H343 H 0.0651 0.2536 0.5490 0.1464 1.0000 Uiso R . . . . . .

loop_
_atom_site_aniso_label
_atom_site_aniso_U_11
_atom_site_aniso_U_22
_atom_site_aniso_U_33
_atom_site_aniso_U_23
_atom_site_aniso_U_13
_atom_site_aniso_U_12
N1 0.0389(9) 0.0452(10) 0.0340(9) -0.0028(8) 0.0001(8) -0.0124(7)
C2 0.0520(13) 0.0501(13) 0.0558(13) -0.0164(12) 0.0057(12) -0.0123(10)
C3 0.0543(14) 0.0500(13) 0.0469(14) -0.0041(11) -0.0006(11) -0.0184(11)
O4 0.0537(10) 0.0751(11) 0.0389(8) -0.0068(8) -0.0070(7) -0.0216(8)
C5 0.0416(13) 0.0631(15) 0.0337(12) -0.0043(10) -0.0010(10) -0.0130(11)
C6 0.0392(12) 0.0439(12) 0.0368(11) -0.0008(9) -0.0047(9) -0.0004(9)
C7 0.0381(12) 0.0401(12) 0.0355(11) -0.0040(9) -0.0017(9) 0.0037(9)
C8 0.0393(12) 0.0335(11) 0.0332(11) 0.0011(9) -0.0053(9) -0.0004(9)
C9 0.0368(11) 0.0417(12) 0.0370(11) -0.0023(9) -0.0010(9) -0.0071(9)
O10 0.0421(8) 0.0637(10) 0.0354(8) -0.0080(7) -0.0047(7) 0.0116(7)
C11 0.0478(14) 0.0662(16) 0.0316(11) -0.0028(11) -0.0048(10) 0.0072(11)
C12 0.0374(12) 0.0586(15) 0.0359(12) -0.0052(10) -0.0092(9) 0.0041(11)
C13 0.0535(15) 0.0705(18) 0.0523(14) -0.0089(13) 0.0047(12) -0.0059(13)
C14 0.0668(18) 0.0654(19) 0.0768(19) -0.0007(15) -0.0082(15) -0.0126(14)
C15 0.076(2) 0.0635(19) 0.0761(19) -0.0186(15) -0.0077(16) 0.0052(16)
C16 0.0725(19) 0.077(2) 0.0568(15) -0.0104(14) 0.0072(13) 0.0145(15)
C17 0.0577(15) 0.0624(16) 0.0412(13) -0.0014(11) 0.0033(12) 0.0044(12)
O18 0.0349(8) 0.0502(9) 0.0403(7) 0.0108(7) -0.0048(6) -0.0033(7)
C19 0.0382(13) 0.0646(15) 0.0486(13) 0.0149(11) -0.0064(10) -0.0063(11)
C20 0.0364(12) 0.0494(13) 0.0374(11) 0.0014(10) -0.0009(9) 0.0014(10)
C21 0.0416(14) 0.0737(17) 0.0483(13) 0.0159(13) 0.0037(11) 0.0021(12)
C22 0.0600(17) 0.0822(19) 0.0517(15) 0.0261(13) 0.0050(12) 0.0072(14)
C23 0.0625(19) 0.098(2) 0.0537(16) 0.0221(15) -0.0125(14) 0.0146(16)
C24 0.0457(15) 0.100(2) 0.0706(18) 0.0153(16) -0.0171(13) 0.0002(15)
C25 0.0411(14) 0.0687(17) 0.0573(14) 0.0113(13) -0.0071(11) -0.0052(12)
C26 0.0521(13) 0.0615(14) 0.0408(11) 0.0074(12) -0.0119(12) -0.0252(11)
O27 0.0528(9) 0.0539(9) 0.0444(8) 0.0108(7) -0.0141(7) -0.0216(7)
Si28 0.0432(3) 0.0435(3) 0.0395(3) 0.0040(3) -0.0023(3) -0.0086(3)
C29 0.0657(18) 0.0744(19) 0.120(3) -0.0061(18) 0.0077(18) 0.0052(14)
C30 0.102(2) 0.081(2) 0.0446(14) 0.0148(13) -0.0076(14) -0.0322(17)
C31 0.0495(14) 0.0462(14) 0.0574(14) 0.0071(11) -0.0083(11) -0.0145(11)
C32 0.094(2) 0.105(2) 0.0571(17) 0.0161(16) -0.0270(16) -0.0411(19)
C33 0.0634(17) 0.0746(18) 0.084(2) 0.0135(15) -0.0127(14) -0.0319(14)
C34 0.0517(16) 0.082(2) 0.166(4) -0.007(2) -0.010(2) 0.0078(15)

loop_
_atom_type_symbol
_atom_type_scat_dispersion_real
_atom_type_scat_dispersion_imag
_atom_type_scat_Cromer_Mann_a1
_atom_type_scat_Cromer_Mann_b1
_atom_type_scat_Cromer_Mann_a2
_atom_type_scat_Cromer_Mann_b2
_atom_type_scat_Cromer_Mann_a3
_atom_type_scat_Cromer_Mann_b3
_atom_type_scat_Cromer_Mann_a4
_atom_type_scat_Cromer_Mann_b4
_atom_type_scat_Cromer_Mann_c
_atom_type_scat_source
C 0.0033 0.0016 2.3100 20.8439 1.0200 10.2075 1.5886 0.5687 0.8650 51.6512 0.2156 'International Tables Vol C 4.2.6.8 and 6.1.1.4'
H 0.0000 0.0000 0.4930 10.5109 0.3229 26.1257 0.1402 3.1424 0.0408 57.7998 0.0030 'International Tables Vol C 4.2.6.8 and 6.1.1.4'
N 0.0061 0.0033 12.2126 0.0057 3.1322 9.8933 2.0125 28.9975 1.1663 0.5826 -11.5290 'International Tables Vol C 4.2.6.8 and 6.1.1.4'
O 0.0106 0.0060 3.0485 13.2771 2.2868 5.7011 1.5463 0.3239 0.8670 32.9089 0.2508 'International Tables Vol C 4.2.6.8 and 6.1.1.4'
Si 0.0817 0.0704 6.2915 2.4386 3.0353 32.3337 1.9891 0.6785 1.5410 81.6937 1.1407 'International Tables Vol C 4.2.6.8 and 6.1.1.4'

loop_
_exptl_crystal_face_index_h
_exptl_crystal_face_index_k
_exptl_crystal_face_index_l
_exptl_crystal_face_perp_dist
1 0 0 0.080
-1 0 0 0.040
0 1 0 0.060
0 -1 0 0.080
0 0 1 0.200
0 0 -1 0.210
-1 1 0 0.053
1 -1 0 0.080
-1 -1 0 0.061
1 1 0 0.084

loop_
_geom_angle_atom_site_label_1
_geom_angle_site_symmetry_1
_geom_angle_atom_site_label_2
_geom_angle_site_symmetry_2
_geom_angle_atom_site_label_3
_geom_angle_site_symmetry_3
_geom_angle
_geom_angle_publ_flag
C2 . N1 . C6 . 106.73(15) yes
C2 . N1 . C9 . 114.63(16) yes
C6 . N1 . C9 . 106.56(15) yes
N1 . C2 . C3 . 104.18(17) yes
N1 . C2 . H21 . 110.0 no
C3 . C2 . H21 . 113.0 no
N1 . C2 . H22 . 111.8 no
C3 . C2 . H22 . 110.2 no
H21 . C2 . H22 . 107.6 no
C2 . C3 . O4 . 114.65(18) yes
C2 . C3 . C5 . 107.96(18) yes
O4 . C3 . C5 . 59.82(13) yes
C2 . C3 . H31 . 121.3 no
O4 . C3 . H31 . 115.3 no
C5 . C3 . H31 . 122.7 no
C3 . O4 . C5 . 60.03(13) yes
C3 . C5 . O4 . 60.15(14) yes
C3 . C5 . C6 . 107.96(18) yes
O4 . C5 . C6 . 113.58(17) yes
C3 . C5 . H51 . 122.7 no
O4 . C5 . H51 . 116.6 no
C6 . C5 . H51 . 121.0 no
C5 . C6 . N1 . 103.78(16) yes
C5 . C6 . C7 . 113.89(17) yes
N1 . C6 . C7 . 105.81(16) yes
C5 . C6 . H61 . 113.1 no
N1 . C6 . H61 . 110.2 no
C7 . C6 . H61 . 109.6 no
C6 . C7 . C8 . 104.88(16) yes
C6 . C7 . O10 . 108.57(16) yes
C8 . C7 . O10 . 113.82(16) yes
C6 . C7 . H71 . 110.0 no
C8 . C7 . H71 . 108.1 no
O10 . C7 . H71 . 111.2 no
C7 . C8 . C9 . 105.98(15) yes
C7 . C8 . O18 . 108.94(15) yes
C9 . C8 . O18 . 114.06(16) yes
C7 . C8 . H81 . 108.4 no
C9 . C8 . H81 . 108.6 no
O18 . C8 . H81 . 110.6 no
C8 . C9 . N1 . 107.08(16) yes
C8 . C9 . C26 . 113.05(17) yes
N1 . C9 . C26 . 107.83(17) yes
C8 . C9 . H91 . 108.1 no
N1 . C9 . H91 . 109.8 no
C26 . C9 . H91 . 110.9 no
C7 . O10 . C11 . 113.16(16) yes
O10 . C11 . C12 . 108.59(17) yes
O10 . C11 . H111 . 109.1 no
C12 . C11 . H111 . 111.9 no
O10 . C11 . H112 . 109.2 no
C12 . C11 . H112 . 108.1 no
H111 . C11 . H112 . 109.8 no
C11 . C12 . C13 . 120.3(2) yes
C11 . C12 . C17 . 121.6(2) yes
C13 . C12 . C17 . 118.0(2) yes
C12 . C13 . C14 . 121.7(2) yes
C12 . C13 . H131 . 118.9 no
C14 . C13 . H131 . 119.4 no
C13 . C14 . C15 . 119.7(3) yes
C13 . C14 . H141 . 119.9 no
C15 . C14 . H141 . 120.5 no
C14 . C15 . C16 . 119.0(3) yes
C14 . C15 . H151 . 118.3 no
C16 . C15 . H151 . 122.7 no
C15 . C16 . C17 . 121.1(2) yes
C15 . C16 . H161 . 120.9 no
C17 . C16 . H161 . 118.0 no
C12 . C17 . C16 . 120.5(2) yes
C12 . C17 . H171 . 118.7 no
C16 . C17 . H171 . 120.8 no
C8 . O18 . C19 . 112.94(15) yes
O18 . C19 . C20 . 110.44(17) yes
O18 . C19 . H191 . 109.9 no
C20 . C19 . H191 . 110.9 no
O18 . C19 . H192 . 107.2 no
C20 . C19 . H192 . 110.5 no
H191 . C19 . H192 . 107.7 no
C19 . C20 . C21 . 122.43(18) yes
C19 . C20 . C25 . 118.80(19) yes
C21 . C20 . C25 . 118.8(2) yes
C20 . C21 . C22 . 120.4(2) yes
C20 . C21 . H211 . 118.8 no
C22 . C21 . H211 . 120.9 no
C21 . C22 . C23 . 120.6(2) yes
C21 . C22 . H221 . 118.4 no
C23 . C22 . H221 . 121.0 no
C22 . C23 . C24 . 119.7(2) yes
C22 . C23 . H231 . 119.8 no
C24 . C23 . H231 . 120.6 no
C23 . C24 . C25 . 120.2(2) yes
C23 . C24 . H241 . 120.6 no
C25 . C24 . H241 . 119.1 no
C20 . C25 . C24 . 120.4(2) yes
C20 . C25 . H251 . 120.2 no
C24 . C25 . H251 . 119.4 no
C9 . C26 . O27 . 109.03(17) yes
C9 . C26 . H261 . 109.4 no
O27 . C26 . H261 . 111.6 no
C9 . C26 . H262 . 108.6 no
O27 . C26 . H262 . 109.9 no
H261 . C26 . H262 . 108.3 no
C26 . O27 . Si28 . 122.17(12) yes
O27 . Si28 . C29 . 109.69(11) yes
O27 . Si28 . C30 . 109.26(10) yes
C29 . Si28 . C30 . 109.82(15) yes
O27 . Si28 . C31 . 104.90(9) yes
C29 . Si28 . C31 . 112.42(13) yes
C30 . Si28 . C31 . 110.61(13) yes
Si28 . C29 . H291 . 110.7 no
Si28 . C29 . H292 . 110.6 no
H291 . C29 . H292 . 111.2 no
Si28 . C29 . H293 . 107.1 no
H291 . C29 . H293 . 108.0 no
H292 . C29 . H293 . 109.2 no
Si28 . C30 . H301 . 110.6 no
Si28 . C30 . H302 . 109.3 no
H301 . C30 . H302 . 109.2 no
Si28 . C30 . H303 . 107.8 no
H301 . C30 . H303 . 110.7 no
H302 . C30 . H303 . 109.3 no
Si28 . C31 . C32 . 108.88(17) yes
Si28 . C31 . C33 . 111.53(16) yes
C32 . C31 . C33 . 108.3(2) yes
Si28 . C31 . C34 . 109.28(16) yes
C32 . C31 . C34 . 108.6(2) yes
C33 . C31 . C34 . 110.2(2) yes
C31 . C32 . H321 . 108.3 no
C31 . C32 . H322 . 108.7 no
H321 . C32 . H322 . 109.8 no
C31 . C32 . H323 . 107.0 no
H321 . C32 . H323 . 111.0 no
H322 . C32 . H323 . 111.9 no
C31 . C33 . H331 . 111.7 no
C31 . C33 . H332 . 110.0 no
H331 . C33 . H332 . 109.0 no
C31 . C33 . H333 . 108.9 no
H331 . C33 . H333 . 108.3 no
H332 . C33 . H333 . 108.9 no
C31 . C34 . H341 . 109.9 no
C31 . C34 . H342 . 108.2 no
H341 . C34 . H342 . 110.4 no
C31 . C34 . H343 . 109.9 no
H341 . C34 . H343 . 109.4 no
H342 . C34 . H343 . 109.0 no

loop_
_geom_bond_atom_site_label_1
_geom_bond_site_symmetry_1
_geom_bond_atom_site_label_2
_geom_bond_site_symmetry_2
_geom_bond_distance
_geom_bond_publ_flag
N1 . C2 . 1.474(2) yes
N1 . C6 . 1.475(3) yes
N1 . C9 . 1.470(2) yes
C2 . C3 . 1.488(3) yes
C2 . H21 . 0.972 no
C2 . H22 . 0.978 no
C3 . O4 . 1.447(3) yes
C3 . C5 . 1.445(3) yes
C3 . H31 . 0.992 no
O4 . C5 . 1.442(2) yes
C5 . C6 . 1.501(3) yes
C5 . H51 . 0.984 no
C6 . C7 . 1.535(3) yes
C6 . H61 . 0.989 no
C7 . C8 . 1.521(3) yes
C7 . O10 . 1.428(2) yes
C7 . H71 . 0.982 no
C8 . C9 . 1.544(3) yes
C8 . O18 . 1.424(2) yes
C8 . H81 . 0.995 no
C9 . C26 . 1.513(3) yes
C9 . H91 . 0.987 no
O10 . C11 . 1.440(2) yes
C11 . C12 . 1.500(3) yes
C11 . H111 . 0.983 no
C11 . H112 . 0.989 no
C12 . C13 . 1.380(3) yes
C12 . C17 . 1.384(3) yes
C13 . C14 . 1.376(3) yes
C13 . H131 . 0.912 no
C14 . C15 . 1.389(4) yes
C14 . H141 . 0.977 no
C15 . C16 . 1.366(4) yes
C15 . H151 . 0.968 no
C16 . C17 . 1.381(3) yes
C16 . H161 . 0.949 no
C17 . H171 . 0.951 no
O18 . C19 . 1.419(2) yes
C19 . C20 . 1.502(3) yes
C19 . H191 . 0.994 no
C19 . H192 . 0.997 no
C20 . C21 . 1.380(3) yes
C20 . C25 . 1.382(3) yes
C21 . C22 . 1.378(3) yes
C21 . H211 . 0.968 no
C22 . C23 . 1.362(3) yes
C22 . H221 . 0.941 no
C23 . C24 . 1.374(4) yes
C23 . H231 . 0.931 no
C24 . C25 . 1.378(3) yes
C24 . H241 . 0.941 no
C25 . H251 . 0.966 no
C26 . O27 . 1.430(2) yes
C26 . H261 . 0.988 no
C26 . H262 . 0.990 no
O27 . Si28 . 1.6409(14) yes
Si28 . C29 . 1.850(3) yes
Si28 . C30 . 1.859(2) yes
Si28 . C31 . 1.872(2) yes
C29 . H291 . 0.979 no
C29 . H292 . 0.981 no
C29 . H293 . 0.988 no
C30 . H301 . 0.970 no
C30 . H302 . 0.967 no
C30 . H303 . 0.977 no
C31 . C32 . 1.543(3) yes
C31 . C33 . 1.515(3) yes
C31 . C34 . 1.519(4) yes
C32 . H321 . 0.984 no
C32 . H322 . 0.970 no
C32 . H323 . 0.988 no
C33 . H331 . 0.975 no
C33 . H332 . 0.971 no
C33 . H333 . 0.969 no
C34 . H341 . 0.973 no
C34 . H342 . 0.958 no
C34 . H343 . 0.985 no

loop_
_geom_contact_atom_site_label_1
_geom_contact_atom_site_label_2
_geom_contact_distance
_geom_contact_site_symmetry_1
_geom_contact_site_symmetry_2
_geom_contact_publ_flag
O4 C3 3.317(3) . 2_655 no
O4 C3 3.485(3) . 3_665 no
O10 C2 3.335(2) . 2_654 no
C3 C3 3.583(4) . 3_665 no

loop_
_geom_torsion_atom_site_label_1
_geom_torsion_atom_site_label_2
_geom_torsion_atom_site_label_3
_geom_torsion_atom_site_label_4
_geom_torsion_site_symmetry_1
_geom_torsion_site_symmetry_2
_geom_torsion_site_symmetry_3
_geom_torsion_site_symmetry_4
_geom_torsion
_geom_torsion_publ_flag
Si28 O27 C26 C9 . . . . 176.0(1) no
O4 C3 C2 N1 . . . . -45.2(2) no
O4 C3 C5 C6 . . . . 107.4(2) no
O4 C5 C3 C2 . . . . -108.6(2) no
O4 C5 C6 N1 . . . . 47.4(2) no
O4 C5 C6 C7 . . . . 161.9(2) no
O10 C7 C6 N1 . . . . -149.2(2) no
O10 C7 C6 C5 . . . . 97.4(2) no
O10 C7 C8 O18 . . . . -106.1(2) no
O10 C7 C8 C9 . . . . 130.8(2) no
O10 C11 C12 C13 . . . . 62.5(3) no
O10 C11 C12 C17 . . . . -118.4(2) no
O18 C8 C7 C6 . . . . 135.4(2) no
O18 C8 C9 N1 . . . . -113.0(2) no
O18 C8 C9 C26 . . . . 128.4(2) no
O18 C19 C20 C21 . . . . 8.1(3) no
O18 C19 C20 C25 . . . . -171.7(2) no
O27 Si28 C31 C32 . . . . 61.5(2) no
O27 Si28 C31 C33 . . . . -179.1(2) no
O27 Si28 C31 C34 . . . . -57.0(2) no
O27 C26 C9 N1 . . . . -179.7(2) no
O27 C26 C9 C8 . . . . -61.5(2) no
N1 C2 C3 C5 . . . . 19.2(2) no
N1 C6 C5 C3 . . . . -17.2(2) no
N1 C6 C7 C8 . . . . -27.2(2) no
N1 C9 C8 C7 . . . . 6.8(2) no
C2 N1 C6 C5 . . . . 29.4(2) no
C2 N1 C6 C7 . . . . -90.8(2) no
C2 N1 C9 C8 . . . . 93.6(2) no
C2 N1 C9 C26 . . . . -144.4(2) no
C2 C3 O4 C5 . . . . 97.2(2) no
C2 C3 C5 C6 . . . . -1.2(2) no
C3 O4 C5 C6 . . . . -97.9(2) no
C3 C2 N1 C6 . . . . -30.3(2) no
C3 C2 N1 C9 . . . . -148.0(2) no
C3 C5 C6 C7 . . . . 97.4(2) no
C5 C6 N1 C9 . . . . 152.3(2) no
C5 C6 C7 C8 . . . . -140.6(2) no
C6 N1 C9 C8 . . . . -24.2(2) no
C6 N1 C9 C26 . . . . 97.8(2) no
C6 C7 O10 C11 . . . . -174.5(2) no
C6 C7 C8 C9 . . . . 12.3(2) no
C7 O10 C11 C12 . . . . -152.6(2) no
C7 C6 N1 C9 . . . . 32.1(2) no
C7 C8 O18 C19 . . . . 164.5(2) no
C7 C8 C9 C26 . . . . -111.8(2) no
C8 O18 C19 C20 . . . . -170.2(2) no
C8 C7 O10 C11 . . . . 69.1(2) no
C9 C8 O18 C19 . . . . -77.4(2) no
C11 C12 C13 C14 . . . . 178.5(2) no
C11 C12 C17 C16 . . . . -178.1(2) no
C12 C13 C14 C15 . . . . -0.3(4) no
C12 C17 C16 C15 . . . . -0.3(4) no
C13 C12 C17 C16 . . . . 1.1(3) no
C13 C14 C15 C16 . . . . 1.1(4) no
C14 C13 C12 C17 . . . . -0.8(3) no
C14 C15 C16 C17 . . . . -0.7(4) no
C19 C20 C21 C22 . . . . 179.9(2) no
C19 C20 C25 C24 . . . . -179.8(2) no
C20 C21 C22 C23 . . . . 0.2(4) no
C20 C25 C24 C23 . . . . -0.3(4) no
C21 C20 C25 C24 . . . . 0.3(4) no
C21 C22 C23 C24 . . . . -0.2(4) no
C22 C21 C20 C25 . . . . -0.3(3) no
C22 C23 C24 C25 . . . . 0.2(4) no
C26 O27 Si28 C29 . . . . -71.1(2) no
C26 O27 Si28 C30 . . . . 49.4(2) no
C26 O27 Si28 C31 . . . . 168.0(2) no
C29 Si28 C31 C32 . . . . -57.7(2) no
C29 Si28 C31 C33 . . . . 61.7(2) no
C29 Si28 C31 C34 . . . . -176.1(2) no
C30 Si28 C31 C32 . . . . 179.2(2) no
C30 Si28 C31 C33 . . . . -61.5(2) no
C30 Si28 C31 C34 . . . . 60.7(2) no

loop_
_cod_related_entry_id
_cod_related_entry_database
_cod_related_entry_code
1 ChemSpider 30659137
